data_7135623
loop_
_publ_author_name
'Taylor, Logan J.'
'Dilinaer, A. Dina'
'Boyle, Paul D.'
'Drover, Marcus W.'

_publ_section_title
;
 Backbone deprotonation defines a hidden decomposition pathway of
 diphosphine ligands.
;
_journal_issue 29
_journal_name_full 'Chemical communications (Cambridge, England)'
_journal_page_first 7524
_journal_page_last 7528
_journal_paper_doi 10.1039/d6cc01011c
_journal_volume 62
_journal_year 2026
_chemical_formula_moiety 'C20 H39 Cl Fe P2'
_chemical_formula_sum 'C20 H39 Cl Fe P2'
_chemical_formula_weight 432.75
_space_group_crystal_system orthorhombic
_space_group_IT_number 19
_space_group_name_Hall 'P 2ac 2ab'
_space_group_name_H-M_alt 'P 21 21 21'
_atom_sites_solution_hydrogens geom
_atom_sites_solution_primary dual
_audit_creation_date 2025-11-21
_audit_creation_method
;
Olex2 1.5
(compiled 2025.07.13 svn.rb7424aed for OlexSys, GUI svn.r7314)
;
_audit_update_record
;
2026-02-02 deposited with the CCDC.	2026-03-12 downloaded from the CCDC.
;
_cell_angle_alpha 90
_cell_angle_beta 90
_cell_angle_gamma 90
_cell_formula_units_Z 4
_cell_length_a 8.0539(2)
_cell_length_b 12.3788(2)
_cell_length_c 22.5477(3)
_cell_measurement_reflns_used 16398
_cell_measurement_temperature 110.00(10)
_cell_measurement_theta_max 76.2480
_cell_measurement_theta_min 4.0610
_cell_volume 2247.95(7)
_computing_cell_refinement 'CrysAlisPro 1.171.44.118a (Rigaku OD, 2025)'
_computing_data_collection 'CrysAlisPro 1.171.44.118a (Rigaku OD, 2025)'
_computing_data_reduction 'CrysAlisPro 1.171.44.118a (Rigaku OD, 2025)'
_computing_molecular_graphics 'Olex2 1.5 (Dolomanov et al., 2009)'
_computing_publication_material 'Olex2 1.5 (Dolomanov et al., 2009)'
_computing_structure_refinement 'SHELXL 2019/3 (Sheldrick, 2015)'
_computing_structure_solution 'SHELXT 2018/2 (Sheldrick, 2018)'
_diffrn_ambient_environment N~2~
_diffrn_ambient_temperature 110.00(10)
_diffrn_detector 'Hybrid Pixel Array Detector'
_diffrn_detector_area_resol_mean 10.0000
_diffrn_detector_type 'HyPix-Arc 100'
_diffrn_measured_fraction_theta_full 1.000
_diffrn_measured_fraction_theta_max 0.997
_diffrn_measurement_details
;
List of Runs (angles in degrees, time in seconds):

  # Type    Start    End  Width  t~exp~   \w     \q     \k     \f   Frames
#--------------------------------------------------------------------------
  1  \w     99.00 127.00   0.50    0.35    --   98.16  51.00-177.00   56
  2  \w     61.00  86.00   0.50    0.35    --   51.09  51.00-177.00   50
  3  \w    113.00 156.00   0.50    0.35    --   98.16  77.00   0.00   86
  4  \w     90.00 168.00   0.50    0.35    --   98.16  57.00  90.00  156
  5  \w    143.00 171.00   0.50    0.35    --   98.16  38.00 120.00   56
  6  \w    106.00 132.00   0.50    0.35    --   98.16  38.00 120.00   52
  7  \w     82.00 129.00   0.50    0.35    --  104.00  11.00  32.04   94
  8  \w    137.00 165.00   0.50    0.35    --  104.00  11.00  32.04   56
  9  \w     71.00 118.00   0.50    0.35    --  104.00  11.00   0.81   94
 10  \w     78.00 148.00   0.50    0.35    --  104.00  11.00 -64.65  140
 11  \w    141.00 167.00   0.50    0.35    --  104.00  11.00-117.76   52
 12  \w     70.00 125.00   0.50    0.35    --  104.00  10.00-171.01  110
 13  \w     70.00  99.00   0.50    0.35    --  104.00  11.00-117.76   58
 14  \w     73.00 102.00   0.50    0.35    --  104.00  11.00 -94.55   58
 15  \w     70.00 162.00   0.50    0.35    --  104.00  10.00 106.99  184
 16  \w    103.00 152.00   0.50    0.35    --  104.00  10.00 138.43   98
 17  \w     39.00  72.00   0.50    0.35    --  104.00 -81.00 118.18   66
 18  \w     82.00 109.00   0.50    0.35    --   98.16-125.00  60.00   54
 19  \w     81.00 107.00   0.50    0.35    --   98.16-125.00  30.00   52
 20  \w     31.00  68.00   0.50    0.35    --   98.16-125.00  60.00   74
 21  \w     76.00 101.00   0.50    0.35    --   51.09-125.00-180.00   50
 22  \w     23.00  50.00   0.50    0.35    --   51.09-125.00-180.00   54
 23  \w     30.00  55.00   0.50    0.35    --   98.16-125.00-180.00   50
 24  \w     75.00 101.00   0.50    0.35    --   98.16 -99.00-150.00   52
 25  \w     81.00 107.00   0.50    0.35    --   98.16-125.00-180.00   52
 26  \w     33.00  58.00   0.50    0.35    --   98.16 -99.00-120.00   50
 27  \w     67.00 100.00   0.50    0.35    --   98.16 -99.00 -90.00   66
 28  \w     73.00 102.00   0.50    0.35    --   98.16 -99.00-180.00   58
 29  \w     83.00 109.00   0.50    0.35    --   98.16-125.00 -60.00   52
 30  \w     73.00  99.00   0.50    0.35    --   98.16 -99.00 -60.00   52
 31  \w     44.00  69.00   0.50    0.35    --  104.00 -86.00 -33.75   50
 32  \w     71.00 103.00   0.50    0.35    --  104.00 -86.00 -33.75   64
 33  \w     74.00 100.00   0.50    0.35    --   98.16 -99.00  90.00   52
 34  \w     64.00 108.00   0.50    0.35    --   98.16-125.00 120.00   88
 35  \w     73.00 102.00   0.50    0.35    --   98.16 -99.00 120.00   58
 36  \w     53.00 107.00   0.50    0.35    --  104.00 -85.00  64.23  108
 37  \w     75.00 102.00   0.50    0.35    --  104.00 -85.00  32.32   54
 38  \w     40.00  72.00   0.50    0.35    --  104.00 -85.00  32.32   64
 39  \w     39.00  68.00   0.50    0.35    --  104.00 -85.00  16.56   58
 40  \w     82.00 108.00   0.50    0.35    --  104.00 -85.00  16.56   52
 41  \w     39.00  69.00   0.50    0.35    --  104.00 -84.00  -8.37   60
 42  \w     39.00  66.00   0.50    0.35    --  104.00 -83.00 -25.29   54
 43  \w     40.00  75.00   0.50    0.35    --  104.00 -84.00 -91.79   70
 44  \w     40.00  74.00   0.50    0.35    --  104.00 -85.00-126.93   68
 45  \w     39.00  69.00   0.50    0.35    --  104.00 -83.00-163.54   60
 46  \w     39.00  69.00   0.50    0.35    --  104.00 -83.00-138.27   60
 47  \w     80.00 106.00   0.50    0.35    --  104.00 -85.00-126.93   52
 48  \w     41.00  69.00   0.50    0.35    --  104.00 -82.00  -1.59   56
 49  \w     83.00 122.00   0.50    0.35    --  104.00 -83.00 139.07   78
 50  \w    103.00 129.00   0.50    0.35    --  104.00 -83.00 174.02   52
 51  \w     39.00  74.00   0.50    0.35    --  104.00 -83.00 174.02   70
 52  \w     39.00  77.00   0.50    0.35    --  104.00 -83.00 139.07   76
 53  \w     40.00  80.00   0.50    0.35    --  104.00 -82.00  69.20   80
 54  \w    106.00 131.00   0.50    0.35    --  104.00 -82.00  69.20   50
 55  \w     99.00 130.00   0.50    0.35    --  104.00 -82.00 -46.32   62
 56  \w     42.00  70.00   0.50    0.35    --  104.00 -82.00 -46.32   56
 57  \w    -21.00  39.00   0.50    0.35    --   51.09 -51.00  36.00  120
 58  \w     39.00  65.00   0.50    0.35    --  104.00 -80.00  70.18   52
 59  \w     41.00  71.00   0.50    0.35    --  104.00 -80.00 152.25   60
 60  \w     66.00  91.00   0.50    0.35    --  104.00 -79.00 107.02   50
 61  \w     38.00  64.00   0.50    0.35    --  104.00 -79.00 107.02   52
 62  \w     39.00  64.00   0.50    0.35    --  104.00 -80.00 -18.08   50
 63  \w     38.00  66.00   0.50    0.35    --  104.00 -79.00-107.58   56
 64  \w     39.00  79.00   0.50    0.35    --  104.00 -79.00-162.54   80
 65  \w     39.00  77.00   0.50    0.35    --  104.00 -79.00 -74.68   76
 66  \w     38.00  89.00   0.50    0.35    --  104.00 -79.00 -88.08  102
 67  \w     46.00  85.00   0.50    0.35    --  104.00 -79.00-126.77   78
 68  \w     39.00  65.00   0.50    0.35    --  104.00 -78.00-172.48   52
 69  \w     93.00 126.00   0.50    0.35    --  104.00 -79.00-107.58   66
 70  \w     45.00  70.00   0.50    0.35    --  104.00 -77.00  40.41   50
 71  \w     42.00  75.00   0.50    0.35    --  104.00 -79.00  80.40   66
 72  \w     25.00  57.00   0.50    0.35    --   98.16 -51.00  36.00   64
 73  \w     38.00  64.00   0.50    0.35    --  104.00 -78.00 -66.88   52
 74  \w    -37.00  -5.00   0.50    0.35    --    2.00 115.00 -40.40   64
 75  \w   -118.00 -45.00   0.50    0.35    --  -49.97 -51.00  36.00  146
 76  \w   -147.00-106.00   0.50    0.35    --  -74.90 -51.00  36.00   82
 77  \w    -42.00  -6.00   0.50    0.35    --  -74.90  38.00   0.00   72
 78  \w    -37.00  -1.00   0.50    0.35    --  -74.90  38.00 -60.00   72
 79  \w    -41.00  -2.00   0.50    0.35    --  -74.90  38.00 -90.00   78
 80  \w    -55.00  23.00   0.50    0.35    --  -49.97  51.00-177.00  156
 81  \w    -53.00  -8.00   0.50    0.35    --  -49.97  51.00-177.00   90
 82  \w    -33.00  -3.00   0.50    0.35    --  -74.90  51.00-177.00   60
;
_diffrn_measurement_device 'four-circle diffractometer'
_diffrn_measurement_device_type 'XtaLAB Synergy, Dualflex, HyPix-Arc 100'
_diffrn_measurement_method '\w scans'
_diffrn_orient_matrix_type 'CrysAlisPro convention (1999,Acta A55,543-557)'
_diffrn_orient_matrix_UB_11 -0.1858197000
_diffrn_orient_matrix_UB_12 -0.0121552000
_diffrn_orient_matrix_UB_13 0.0146950000
_diffrn_orient_matrix_UB_21 -0.0089193000
_diffrn_orient_matrix_UB_22 -0.1011266000
_diffrn_orient_matrix_UB_23 -0.0397061000
_diffrn_orient_matrix_UB_31 0.0442999000
_diffrn_orient_matrix_UB_32 -0.0715040000
_diffrn_orient_matrix_UB_33 0.0536501000
_diffrn_radiation_monochromator mirror
_diffrn_radiation_probe x-ray
_diffrn_radiation_type 'Cu K\a'
_diffrn_radiation_wavelength 1.54184
_diffrn_reflns_av_R_equivalents 0.0436
_diffrn_reflns_av_unetI/netI 0.0205
_diffrn_reflns_Laue_measured_fraction_full 1.000
_diffrn_reflns_Laue_measured_fraction_max 0.997
_diffrn_reflns_limit_h_max 10
_diffrn_reflns_limit_h_min -10
_diffrn_reflns_limit_k_max 15
_diffrn_reflns_limit_k_min -15
_diffrn_reflns_limit_l_max 28
_diffrn_reflns_limit_l_min -24
_diffrn_reflns_number 45347
_diffrn_reflns_point_group_measured_fraction_full 1.000
_diffrn_reflns_point_group_measured_fraction_max 0.991
_diffrn_reflns_theta_full 67.684
_diffrn_reflns_theta_max 77.198
_diffrn_reflns_theta_min 3.921
_diffrn_source 'micro-focus sealed X-ray tube'
_diffrn_source_type 'PhotonJet (Cu) X-ray Source'
_exptl_absorpt_coefficient_mu 7.798
_exptl_absorpt_correction_T_max 1.000
_exptl_absorpt_correction_T_min 0.607
_exptl_absorpt_correction_type gaussian
_exptl_absorpt_process_details
;
CrysAlisPro 1.171.44.118a (Rigaku Oxford Diffraction, 2025)
Numerical absorption correction based on gaussian integration over
a multifaceted crystal model
Empirical absorption correction using spherical harmonics,
implemented in SCALE3 ABSPACK scaling algorithm.
;
_exptl_crystal_colour 'metallic dark violet'
_exptl_crystal_colour_lustre metallic
_exptl_crystal_colour_modifier dark
_exptl_crystal_colour_primary violet
_exptl_crystal_density_diffrn 1.279
_exptl_crystal_description block
_exptl_crystal_F_000 928
_exptl_crystal_size_max 0.17
_exptl_crystal_size_mid 0.06
_exptl_crystal_size_min 0.04
_refine_diff_density_max 0.467
_refine_diff_density_min -0.429
_refine_diff_density_rms 0.066
_refine_ls_abs_structure_details
;
 Flack x determined using 1814 quotients [(I+)-(I-)]/[(I+)+(I-)]
 (Parsons, Flack and Wagner, Acta Cryst. B69 (2013) 249-259).
;
_refine_ls_abs_structure_Flack -0.0049(17)
_refine_ls_extinction_method none
_refine_ls_goodness_of_fit_ref 1.046
_refine_ls_hydrogen_treatment constr
_refine_ls_matrix_type full
_refine_ls_number_parameters 230
_refine_ls_number_reflns 4719
_refine_ls_number_restraints 3
_refine_ls_restrained_S_all 1.046
_refine_ls_R_factor_all 0.0307
_refine_ls_R_factor_gt 0.0295
_refine_ls_shift/su_max 0.000
_refine_ls_shift/su_mean 0.000
_refine_ls_structure_factor_coef Fsqd
_refine_ls_weighting_details 'w=1/[\s^2^(Fo^2^)+(0.0301P)^2^+1.4907P] where P=(Fo^2^+2Fc^2^)/3'
_refine_ls_weighting_scheme calc
_refine_ls_wR_factor_gt 0.0681
_refine_ls_wR_factor_ref 0.0686
_reflns_Friedel_coverage 0.741
_reflns_Friedel_fraction_full 1.000
_reflns_Friedel_fraction_max 0.984
_reflns_number_gt 4592
_reflns_number_total 4719
_reflns_threshold_expression 'I > 2\s(I)'
_cod_data_source_file d6cc01011c3.cif
_cod_data_source_block Complex_1
_cod_depositor_comments 'Adding full bibliography for 7135623--7135624.cif.'
_cod_database_code 7135623
_shelx_shelxl_version_number 2019/3
_chemical_oxdiff_formula 'C20 H38 Cl Fe P2'
_chemical_oxdiff_usercomment '1310815 	LT-02-38'
_shelx_space_group_comment
;
The symmetry employed for this shelxl refinement is uniquely defined
by the following loop, which should always be used as a source of
symmetry information in preference to the above space-group names.
They are only intended as comments.
;
_cell_oxdiff_angle_alpha 90.0035(12)
_cell_oxdiff_angle_beta 90.0010(13)
_cell_oxdiff_angle_gamma 89.9832(16)
_cell_oxdiff_length_a 8.05584(18)
_cell_oxdiff_length_b 12.3792(2)
_cell_oxdiff_length_c 22.5414(2)
_cell_oxdiff_measurement_reflns_used 16398
_cell_oxdiff_volume 2247.94(7)
_shelx_estimated_absorpt_t_max 0.746
_shelx_estimated_absorpt_t_min 0.351
_diffrn_oxdiff_digest_od_ed
;

;
_diffrn_oxdiff_measurement_exp_name sc26017.par
_olex2_refinement_description
;
1. Fixed Uiso
 At 1.2 times of:
  All C(H) groups, All C(H,H) groups, All C(H,H,H,H) groups
 At 1.5 times of:
  All C(H,H,H) groups
2. Restrained distances
 C18-C19 \\sim C18-C19A
 with sigma of 0.02
 C19-C20 \\sim C19A-C20A
 with sigma of 0.02
 C18-C20 \\sim C18-C20A
 with sigma of 0.04
3. Uiso/Uaniso restraints and constraints
Uanis(C19) = Uanis(C19A)
Uanis(C20) = Uanis(C20A)
4. Others
 Sof(H18C)=Sof(H18D)=Sof(C19A)=Sof(H19C)=Sof(H19D)=Sof(C20A)=Sof(H20D)=
 Sof(H20E)=Sof(H20F)=1-FVAR(1)
 Sof(H18A)=Sof(H18B)=Sof(C19)=Sof(H19A)=Sof(H19B)=Sof(C20)=Sof(H20A)=Sof(H20B)=
 Sof(H20C)=FVAR(1)
5.a Secondary CH2 refined with riding coordinates:
 C7(H7A,H7B), C8(H8A,H8B), C10(H10A,H10B), C11(H11A,H11B), C13(H13A,H13B),
 C14(H14A,H14B), C15(H15A,H15B), C16(H16A,H16B), C18(H18A,H18B), C18(H18C,H18D),
  C19(H19A,H19B), C19A(H19C,H19D)
5.b Aromatic/amide H refined with riding coordinates:
 C3(H3), C4(H4), C5(H5), C6(H6)
5.c Idealised Me refined as rotating group:
 C1(H1A,H1B,H1C), C9(H9A,H9B,H9C), C12(H12A,H12B,H12C), C17(H17A,H17B,H17C),
 C20(H20A,H20B,H20C), C20A(H20D,H20E,H20F)
;
_olex2_submission_special_instructions 'No special instructions were received'
_oxdiff_exptl_absorpt_empirical_details
;
Empirical correction (ABSPACK) includes:
- Absorption correction using spherical harmonics
- Frame scaling
;
_oxdiff_exptl_absorpt_empirical_full_max 1.789
_oxdiff_exptl_absorpt_empirical_full_min 0.752

loop_
_space_group_symop_operation_xyz
'x, y, z'
'-x+1/2, -y, z+1/2'
'-x, y+1/2, -z+1/2'
'x+1/2, -y+1/2, -z'

loop_
_atom_site_label
_atom_site_type_symbol
_atom_site_fract_x
_atom_site_fract_y
_atom_site_fract_z
_atom_site_U_iso_or_equiv
_atom_site_adp_type
_atom_site_occupancy
_atom_site_site_symmetry_order
_atom_site_calc_flag
_atom_site_refinement_flags_posn
_atom_site_refinement_flags_adp
_atom_site_refinement_flags_occupancy
_atom_site_disorder_assembly
_atom_site_disorder_group
Fe1 Fe 0.44048(6) 0.63726(4) 0.34035(2) 0.02012(11) Uani 1 1 d . . . . .
Cl1 Cl 0.64173(10) 0.64966(6) 0.41420(3) 0.02976(17) Uani 1 1 d . . . . .
P1 P 0.30655(10) 0.50975(6) 0.38866(3) 0.02091(16) Uani 1 1 d . . . . .
P2 P 0.28611(11) 0.75023(6) 0.39099(3) 0.02524(18) Uani 1 1 d . . . . .
C1 C 0.7828(5) 0.5410(3) 0.28549(16) 0.0358(8) Uani 1 1 d . . . . .
H1A H 0.835544 0.571538 0.320876 0.054 Uiso 1 1 calc R U . . .
H1B H 0.854431 0.552799 0.250974 0.054 Uiso 1 1 calc R U . . .
H1C H 0.765642 0.463283 0.291180 0.054 Uiso 1 1 calc R U . . .
C2 C 0.6190(4) 0.5948(2) 0.27550(13) 0.0254(7) Uani 1 1 d . . . . .
C3 C 0.4663(4) 0.5429(2) 0.26423(12) 0.0244(7) Uani 1 1 d . . . . .
H3 H 0.449953 0.466933 0.262217 0.029 Uiso 1 1 calc R U . . .
C4 C 0.3408(4) 0.6223(3) 0.25637(12) 0.0271(6) Uani 1 1 d . . . . .
H4 H 0.226639 0.609241 0.248540 0.033 Uiso 1 1 calc R U . . .
C5 C 0.4182(5) 0.7249(2) 0.26242(12) 0.0276(7) Uani 1 1 d . . . . .
H5 H 0.364402 0.792989 0.259112 0.033 Uiso 1 1 calc R U . . .
C6 C 0.5885(5) 0.7085(3) 0.27419(13) 0.0281(7) Uani 1 1 d . . . . .
H6 H 0.668888 0.763603 0.280197 0.034 Uiso 1 1 calc R U . . .
C7 C 0.4239(4) 0.4277(2) 0.44179(13) 0.0262(6) Uani 1 1 d . . . . .
H7A H 0.467927 0.475653 0.473194 0.031 Uiso 1 1 calc R U . . .
H7B H 0.346842 0.375927 0.460867 0.031 Uiso 1 1 calc R U . . .
C8 C 0.5679(4) 0.3647(3) 0.41484(13) 0.0299(6) Uani 1 1 d . . . . .
H8A H 0.643764 0.415385 0.394373 0.036 Uiso 1 1 calc R U . . .
H8B H 0.524526 0.313243 0.385008 0.036 Uiso 1 1 calc R U . . .
C9 C 0.6641(5) 0.3028(3) 0.46220(17) 0.0408(9) Uani 1 1 d . . . . .
H9A H 0.755114 0.262722 0.443529 0.061 Uiso 1 1 calc R U . . .
H9B H 0.589407 0.252038 0.482255 0.061 Uiso 1 1 calc R U . . .
H9C H 0.709486 0.353737 0.491228 0.061 Uiso 1 1 calc R U . . .
C10 C 0.1952(4) 0.4080(2) 0.34480(13) 0.0259(6) Uani 1 1 d . . . . .
H10A H 0.130944 0.446255 0.313834 0.031 Uiso 1 1 calc R U . . .
H10B H 0.278856 0.362886 0.324243 0.031 Uiso 1 1 calc R U . . .
C11 C 0.0772(5) 0.3328(3) 0.37739(15) 0.0385(8) Uani 1 1 d . . . . .
H11A H 0.138100 0.296053 0.409746 0.046 Uiso 1 1 calc R U . . .
H11B H -0.012902 0.376026 0.395550 0.046 Uiso 1 1 calc R U . . .
C12 C 0.0018(6) 0.2487(3) 0.33678(18) 0.0481(10) Uani 1 1 d . . . . .
H12A H -0.054323 0.284636 0.303662 0.072 Uiso 1 1 calc R U . . .
H12B H -0.078703 0.205273 0.359009 0.072 Uiso 1 1 calc R U . . .
H12C H 0.089711 0.201641 0.321396 0.072 Uiso 1 1 calc R U . . .
C13 C 0.1456(5) 0.5688(3) 0.43728(14) 0.0303(7) Uani 1 1 d . . . . .
H13A H 0.039514 0.575878 0.415465 0.036 Uiso 1 1 calc R U . . .
H13B H 0.127106 0.521871 0.472221 0.036 Uiso 1 1 calc R U . . .
C14 C 0.2074(5) 0.6798(2) 0.45697(14) 0.0318(8) Uani 1 1 d . . . . .
H14A H 0.296884 0.671888 0.486746 0.038 Uiso 1 1 calc R U . . .
H14B H 0.115449 0.721464 0.475065 0.038 Uiso 1 1 calc R U . . .
C15 C 0.3763(5) 0.8746(3) 0.42080(13) 0.0329(8) Uani 1 1 d . . . . .
H15A H 0.297610 0.907040 0.449452 0.039 Uiso 1 1 calc R U . . .
H15B H 0.479587 0.856732 0.442479 0.039 Uiso 1 1 calc R U . . .
C16 C 0.4157(6) 0.9572(3) 0.37247(14) 0.0365(9) Uani 1 1 d . . . . .
H16A H 0.507239 0.929080 0.347556 0.044 Uiso 1 1 calc R U . . .
H16B H 0.316952 0.966008 0.346774 0.044 Uiso 1 1 calc R U . . .
C17 C 0.4652(6) 1.0668(3) 0.39696(17) 0.0466(10) Uani 1 1 d . . . . .
H17A H 0.495145 1.114944 0.364151 0.070 Uiso 1 1 calc R U . . .
H17B H 0.560559 1.058431 0.423556 0.070 Uiso 1 1 calc R U . . .
H17C H 0.371764 1.097878 0.418991 0.070 Uiso 1 1 calc R U . . .
C18 C 0.0945(5) 0.7977(3) 0.35594(16) 0.0376(9) Uani 1 1 d D . . . .
H18A H 0.120233 0.823141 0.315340 0.045 Uiso 0.655(13) 1 calc R U P A 1
H18B H 0.016132 0.736427 0.352535 0.045 Uiso 0.655(13) 1 calc R U P A 1
H18C H 0.129078 0.842406 0.321688 0.045 Uiso 0.345(13) 1 calc R U P A 2
H18D H 0.039742 0.732878 0.339270 0.045 Uiso 0.345(13) 1 calc R U P A 2
C19 C 0.0087(11) 0.8914(7) 0.3911(4) 0.043(2) Uani 0.655(13) 1 d D . P A 1
H19A H -0.007696 0.868958 0.432869 0.052 Uiso 0.655(13) 1 calc R U P A 1
H19B H 0.081605 0.955809 0.390957 0.052 Uiso 0.655(13) 1 calc R U P A 1
C20 C -0.1559(10) 0.9201(7) 0.3643(5) 0.063(2) Uani 0.655(13) 1 d D . P A 1
H20A H -0.141086 0.936775 0.322175 0.094 Uiso 0.655(13) 1 calc R U P A 1
H20B H -0.201749 0.983363 0.384736 0.094 Uiso 0.655(13) 1 calc R U P A 1
H20C H -0.232365 0.859059 0.368587 0.094 Uiso 0.655(13) 1 calc R U P A 1
C19A C -0.042(2) 0.8622(13) 0.3882(9) 0.043(2) Uani 0.345(13) 1 d D . P A 2
H19C H -0.135664 0.813284 0.398077 0.052 Uiso 0.345(13) 1 calc R U P A 2
H19D H 0.002485 0.891591 0.425742 0.052 Uiso 0.345(13) 1 calc R U P A 2
C20A C -0.104(2) 0.9526(13) 0.3506(10) 0.063(2) Uani 0.345(13) 1 d D . P A 2
H20D H -0.126660 0.925904 0.310447 0.094 Uiso 0.345(13) 1 calc R U P A 2
H20E H -0.020468 1.009791 0.348889 0.094 Uiso 0.345(13) 1 calc R U P A 2
H20F H -0.207068 0.981541 0.367715 0.094 Uiso 0.345(13) 1 calc R U P A 2

loop_
_atom_site_aniso_label
_atom_site_aniso_U_11
_atom_site_aniso_U_22
_atom_site_aniso_U_33
_atom_site_aniso_U_23
_atom_site_aniso_U_13
_atom_site_aniso_U_12
Fe1 0.0331(3) 0.0164(2) 0.01085(18) -0.00093(17) 0.00054(18) -0.0009(2)
Cl1 0.0413(4) 0.0269(4) 0.0211(3) -0.0032(3) -0.0073(3) -0.0059(3)
P1 0.0324(4) 0.0170(3) 0.0133(3) -0.0008(3) 0.0009(3) -0.0001(3)
P2 0.0444(5) 0.0168(3) 0.0145(3) -0.0012(3) 0.0036(3) 0.0016(3)
C1 0.0338(19) 0.0414(19) 0.0323(18) 0.0005(15) 0.0057(15) 0.0018(16)
C2 0.0353(18) 0.0259(15) 0.0149(13) -0.0020(11) 0.0050(12) 0.0014(13)
C3 0.041(2) 0.0213(14) 0.0108(12) -0.0050(10) 0.0043(12) -0.0014(13)
C4 0.0349(17) 0.0322(16) 0.0142(12) -0.0005(12) -0.0017(12) 0.0007(14)
C5 0.048(2) 0.0223(14) 0.0130(12) 0.0053(11) 0.0030(13) 0.0063(14)
C6 0.043(2) 0.0232(14) 0.0184(14) 0.0002(11) 0.0062(13) -0.0063(14)
C7 0.0364(18) 0.0243(14) 0.0177(13) 0.0020(11) -0.0018(13) -0.0013(14)
C8 0.0393(17) 0.0256(14) 0.0247(14) 0.0068(13) -0.0022(13) 0.0009(15)
C9 0.042(2) 0.041(2) 0.039(2) 0.0108(16) -0.0092(17) 0.0029(17)
C10 0.0327(17) 0.0251(14) 0.0199(13) -0.0009(12) 0.0002(13) -0.0027(13)
C11 0.051(2) 0.0343(18) 0.0299(17) -0.0060(14) 0.0085(16) -0.0192(16)
C12 0.057(3) 0.045(2) 0.042(2) -0.0102(18) 0.0066(19) -0.0237(19)
C13 0.046(2) 0.0239(15) 0.0213(14) 0.0017(12) 0.0097(14) 0.0004(15)
C14 0.055(2) 0.0220(14) 0.0181(14) -0.0007(12) 0.0096(14) 0.0022(15)
C15 0.060(2) 0.0210(14) 0.0173(13) -0.0037(12) 0.0043(14) -0.0011(16)
C16 0.059(3) 0.0291(17) 0.0212(15) -0.0002(13) 0.0065(15) -0.0054(16)
C17 0.081(3) 0.0241(16) 0.0345(18) -0.0063(14) 0.019(2) -0.0124(18)
C18 0.051(2) 0.0296(17) 0.0317(18) 0.0025(14) 0.0044(16) 0.0073(16)
C19 0.040(5) 0.040(5) 0.050(3) 0.004(4) 0.013(4) 0.013(3)
C20 0.035(5) 0.036(5) 0.116(7) -0.007(4) 0.004(4) 0.003(3)
C19A 0.040(5) 0.040(5) 0.050(3) 0.004(4) 0.013(4) 0.013(3)
C20A 0.035(5) 0.036(5) 0.116(7) -0.007(4) 0.004(4) 0.003(3)

loop_
_atom_type_symbol
_atom_type_description
_atom_type_scat_dispersion_real
_atom_type_scat_dispersion_imag
_atom_type_scat_source
C C 0.0181 0.0091 'International Tables Vol C Tables 4.2.6.8 and 6.1.1.4'
H H 0.0000 0.0000 'International Tables Vol C Tables 4.2.6.8 and 6.1.1.4'
Cl Cl 0.3639 0.7018 'International Tables Vol C Tables 4.2.6.8 and 6.1.1.4'
Fe Fe -1.1336 3.1974 'International Tables Vol C Tables 4.2.6.8 and 6.1.1.4'
P P 0.2955 0.4335 'International Tables Vol C Tables 4.2.6.8 and 6.1.1.4'

loop_
_exptl_crystal_face_index_h
_exptl_crystal_face_index_k
_exptl_crystal_face_index_l
_exptl_crystal_face_perp_dist
0 -1 -2 0.0180
0 1 2 0.0172
2 1 -2 0.0682
-2 -1 2 0.0813
0 -1 2 0.0312
0 1 -2 0.0253
-1 0 -1 0.0773
-1 -1 1 0.0775
1 -1 0 0.0819
-2 1 2 0.0806
1 1 0 0.0603
0 -1 1 0.0305
0 0 1 0.0293

loop_
_geom_angle_atom_site_label_1
_geom_angle_atom_site_label_2
_geom_angle_atom_site_label_3
_geom_angle
_geom_angle_site_symmetry_1
_geom_angle_site_symmetry_3
_geom_angle_publ_flag
P1 Fe1 Cl1 91.97(3) . . ?
P2 Fe1 Cl1 88.87(3) . . ?
P2 Fe1 P1 85.51(3) . . ?
C2 Fe1 Cl1 92.15(9) . . ?
C2 Fe1 P1 119.80(9) . . ?
C2 Fe1 P2 154.60(9) . . ?
C3 Fe1 Cl1 123.76(10) . . ?
C3 Fe1 P1 93.11(9) . . ?
C3 Fe1 P2 147.36(10) . . ?
C3 Fe1 C2 39.22(13) . . ?
C3 Fe1 C6 66.12(12) . . ?
C4 Fe1 Cl1 158.77(10) . . ?
C4 Fe1 P1 101.48(9) . . ?
C4 Fe1 P2 108.32(9) . . ?
C4 Fe1 C2 66.95(13) . . ?
C4 Fe1 C3 40.03(12) . . ?
C4 Fe1 C5 40.20(13) . . ?
C4 Fe1 C6 66.90(13) . . ?
C5 Fe1 Cl1 129.19(11) . . ?
C5 Fe1 P1 138.82(11) . . ?
C5 Fe1 P2 93.34(9) . . ?
C5 Fe1 C2 66.63(13) . . ?
C5 Fe1 C3 66.72(11) . . ?
C5 Fe1 C6 39.50(14) . . ?
C6 Fe1 Cl1 94.88(10) . . ?
C6 Fe1 P1 158.41(9) . . ?
C6 Fe1 P2 115.03(9) . . ?
C6 Fe1 C2 39.59(12) . . ?
C7 P1 Fe1 117.93(12) . . ?
C7 P1 C10 102.91(14) . . ?
C7 P1 C13 101.13(15) . . ?
C10 P1 Fe1 117.71(10) . . ?
C10 P1 C13 104.39(16) . . ?
C13 P1 Fe1 110.72(10) . . ?
C14 P2 Fe1 108.36(11) . . ?
C15 P2 Fe1 120.19(13) . . ?
C15 P2 C14 103.80(14) . . ?
C15 P2 C18 102.88(17) . . ?
C18 P2 Fe1 117.26(12) . . ?
C18 P2 C14 102.18(18) . . ?
H1A C1 H1B 109.5 . . ?
H1A C1 H1C 109.5 . . ?
H1B C1 H1C 109.5 . . ?
C2 C1 H1A 109.5 . . ?
C2 C1 H1B 109.5 . . ?
C2 C1 H1C 109.5 . . ?
C1 C2 Fe1 127.3(2) . . ?
C3 C2 Fe1 69.24(17) . . ?
C3 C2 C1 126.4(3) . . ?
C3 C2 C6 107.2(3) . . ?
C6 C2 Fe1 69.70(18) . . ?
C6 C2 C1 126.5(3) . . ?
Fe1 C3 H3 125.4 . . ?
C2 C3 Fe1 71.54(16) . . ?
C2 C3 H3 125.5 . . ?
C2 C3 C4 109.1(3) . . ?
C4 C3 Fe1 69.16(16) . . ?
C4 C3 H3 125.5 . . ?
Fe1 C4 H4 124.2 . . ?
C3 C4 Fe1 70.81(16) . . ?
C3 C4 H4 126.4 . . ?
C3 C4 C5 107.1(3) . . ?
C5 C4 Fe1 70.21(17) . . ?
C5 C4 H4 126.4 . . ?
Fe1 C5 H5 124.8 . . ?
C4 C5 Fe1 69.60(16) . . ?
C4 C5 H5 125.8 . . ?
C6 C5 Fe1 71.41(17) . . ?
C6 C5 C4 108.4(3) . . ?
C6 C5 H5 125.8 . . ?
Fe1 C6 H6 125.9 . . ?
C2 C6 Fe1 70.71(18) . . ?
C2 C6 H6 125.9 . . ?
C5 C6 Fe1 69.09(17) . . ?
C5 C6 C2 108.2(3) . . ?
C5 C6 H6 125.9 . . ?
P1 C7 H7A 108.6 . . ?
P1 C7 H7B 108.6 . . ?
H7A C7 H7B 107.6 . . ?
C8 C7 P1 114.5(2) . . ?
C8 C7 H7A 108.6 . . ?
C8 C7 H7B 108.6 . . ?
C7 C8 H8A 109.4 . . ?
C7 C8 H8B 109.4 . . ?
C7 C8 C9 111.4(3) . . ?
H8A C8 H8B 108.0 . . ?
C9 C8 H8A 109.4 . . ?
C9 C8 H8B 109.4 . . ?
C8 C9 H9A 109.5 . . ?
C8 C9 H9B 109.5 . . ?
C8 C9 H9C 109.5 . . ?
H9A C9 H9B 109.5 . . ?
H9A C9 H9C 109.5 . . ?
H9B C9 H9C 109.5 . . ?
P1 C10 H10A 107.9 . . ?
P1 C10 H10B 107.9 . . ?
H10A C10 H10B 107.2 . . ?
C11 C10 P1 117.7(2) . . ?
C11 C10 H10A 107.9 . . ?
C11 C10 H10B 107.9 . . ?
C10 C11 H11A 109.1 . . ?
C10 C11 H11B 109.1 . . ?
H11A C11 H11B 107.9 . . ?
C12 C11 C10 112.3(3) . . ?
C12 C11 H11A 109.1 . . ?
C12 C11 H11B 109.1 . . ?
C11 C12 H12A 109.5 . . ?
C11 C12 H12B 109.5 . . ?
C11 C12 H12C 109.5 . . ?
H12A C12 H12B 109.5 . . ?
H12A C12 H12C 109.5 . . ?
H12B C12 H12C 109.5 . . ?
P1 C13 H13A 110.2 . . ?
P1 C13 H13B 110.2 . . ?
H13A C13 H13B 108.5 . . ?
C14 C13 P1 107.5(2) . . ?
C14 C13 H13A 110.2 . . ?
C14 C13 H13B 110.2 . . ?
P2 C14 H14A 110.2 . . ?
P2 C14 H14B 110.2 . . ?
C13 C14 P2 107.7(2) . . ?
C13 C14 H14A 110.2 . . ?
C13 C14 H14B 110.2 . . ?
H14A C14 H14B 108.5 . . ?
P2 C15 H15A 109.1 . . ?
P2 C15 H15B 109.1 . . ?
H15A C15 H15B 107.8 . . ?
C16 C15 P2 112.5(2) . . ?
C16 C15 H15A 109.1 . . ?
C16 C15 H15B 109.1 . . ?
C15 C16 H16A 108.9 . . ?
C15 C16 H16B 108.9 . . ?
H16A C16 H16B 107.8 . . ?
C17 C16 C15 113.2(3) . . ?
C17 C16 H16A 108.9 . . ?
C17 C16 H16B 108.9 . . ?
C16 C17 H17A 109.5 . . ?
C16 C17 H17B 109.5 . . ?
C16 C17 H17C 109.5 . . ?
H17A C17 H17B 109.5 . . ?
H17A C17 H17C 109.5 . . ?
H17B C17 H17C 109.5 . . ?
P2 C18 H18A 109.0 . . ?
P2 C18 H18B 109.0 . . ?
P2 C18 H18C 106.2 . . ?
P2 C18 H18D 106.2 . . ?
H18A C18 H18B 107.8 . . ?
H18C C18 H18D 106.4 . . ?
C19 C18 P2 113.0(4) . . ?
C19 C18 H18A 109.0 . . ?
C19 C18 H18B 109.0 . . ?
C19A C18 P2 124.4(9) . . ?
C19A C18 H18C 106.2 . . ?
C19A C18 H18D 106.2 . . ?
C18 C19 H19A 109.4 . . ?
C18 C19 H19B 109.4 . . ?
H19A C19 H19B 108.0 . . ?
C20 C19 C18 111.2(7) . . ?
C20 C19 H19A 109.4 . . ?
C20 C19 H19B 109.4 . . ?
C19 C20 H20A 109.5 . . ?
C19 C20 H20B 109.5 . . ?
C19 C20 H20C 109.5 . . ?
H20A C20 H20B 109.5 . . ?
H20A C20 H20C 109.5 . . ?
H20B C20 H20C 109.5 . . ?
C18 C19A H19C 109.4 . . ?
C18 C19A H19D 109.4 . . ?
H19C C19A H19D 108.0 . . ?
C20A C19A C18 111.1(14) . . ?
C20A C19A H19C 109.4 . . ?
C20A C19A H19D 109.4 . . ?
C19A C20A H20D 109.5 . . ?
C19A C20A H20E 109.5 . . ?
C19A C20A H20F 109.5 . . ?
H20D C20A H20E 109.5 . . ?
H20D C20A H20F 109.5 . . ?
H20E C20A H20F 109.5 . . ?

loop_
_geom_bond_atom_site_label_1
_geom_bond_atom_site_label_2
_geom_bond_distance
_geom_bond_site_symmetry_2
_geom_bond_publ_flag
Fe1 Cl1 2.3289(8) . ?
Fe1 P1 2.2004(9) . ?
Fe1 P2 2.1920(9) . ?
Fe1 C2 2.117(3) . ?
Fe1 C3 2.087(3) . ?
Fe1 C4 2.065(3) . ?
Fe1 C5 2.073(3) . ?
Fe1 C6 2.103(3) . ?
P1 C7 1.833(3) . ?
P1 C10 1.836(3) . ?
P1 C13 1.848(3) . ?
P2 C14 1.837(3) . ?
P2 C15 1.830(3) . ?
P2 C18 1.830(4) . ?
C1 H1A 0.9800 . ?
C1 H1B 0.9800 . ?
C1 H1C 0.9800 . ?
C1 C2 1.495(5) . ?
C2 C3 1.411(5) . ?
C2 C6 1.429(4) . ?
C3 H3 0.9500 . ?
C3 C4 1.421(4) . ?
C4 H4 0.9500 . ?
C4 C5 1.422(5) . ?
C5 H5 0.9500 . ?
C5 C6 1.412(5) . ?
C6 H6 0.9500 . ?
C7 H7A 0.9900 . ?
C7 H7B 0.9900 . ?
C7 C8 1.524(5) . ?
C8 H8A 0.9900 . ?
C8 H8B 0.9900 . ?
C8 C9 1.526(4) . ?
C9 H9A 0.9800 . ?
C9 H9B 0.9800 . ?
C9 H9C 0.9800 . ?
C10 H10A 0.9900 . ?
C10 H10B 0.9900 . ?
C10 C11 1.520(4) . ?
C11 H11A 0.9900 . ?
C11 H11B 0.9900 . ?
C11 C12 1.514(5) . ?
C12 H12A 0.9800 . ?
C12 H12B 0.9800 . ?
C12 H12C 0.9800 . ?
C13 H13A 0.9900 . ?
C13 H13B 0.9900 . ?
C13 C14 1.528(4) . ?
C14 H14A 0.9900 . ?
C14 H14B 0.9900 . ?
C15 H15A 0.9900 . ?
C15 H15B 0.9900 . ?
C15 C16 1.527(4) . ?
C16 H16A 0.9900 . ?
C16 H16B 0.9900 . ?
C16 C17 1.519(5) . ?
C17 H17A 0.9800 . ?
C17 H17B 0.9800 . ?
C17 H17C 0.9800 . ?
C18 H18A 0.9900 . ?
C18 H18B 0.9900 . ?
C18 H18C 0.9900 . ?
C18 H18D 0.9900 . ?
C18 C19 1.567(8) . ?
C18 C19A 1.543(15) . ?
C19 H19A 0.9900 . ?
C19 H19B 0.9900 . ?
C19 C20 1.499(10) . ?
C20 H20A 0.9800 . ?
C20 H20B 0.9800 . ?
C20 H20C 0.9800 . ?
C19A H19C 0.9900 . ?
C19A H19D 0.9900 . ?
C19A C20A 1.491(18) . ?
C20A H20D 0.9800 . ?
C20A H20E 0.9800 . ?
C20A H20F 0.9800 . ?

loop_
_geom_torsion_atom_site_label_1
_geom_torsion_atom_site_label_2
_geom_torsion_atom_site_label_3
_geom_torsion_atom_site_label_4
_geom_torsion
_geom_torsion_site_symmetry_1
_geom_torsion_site_symmetry_2
_geom_torsion_site_symmetry_3
_geom_torsion_site_symmetry_4
_geom_torsion_publ_flag
Fe1 P1 C7 C8 -60.3(3) . . . . ?
Fe1 P1 C10 C11 -168.9(2) . . . . ?
Fe1 P1 C13 C14 -30.7(2) . . . . ?
Fe1 P2 C14 C13 -45.3(3) . . . . ?
Fe1 P2 C15 C16 71.3(3) . . . . ?
Fe1 P2 C18 C19 -170.8(4) . . . . ?
Fe1 P2 C18 C19A 169.8(8) . . . . ?
Fe1 C2 C3 C4 59.19(19) . . . . ?
Fe1 C2 C6 C5 -59.1(2) . . . . ?
Fe1 C3 C4 C5 61.14(19) . . . . ?
Fe1 C4 C5 C6 61.2(2) . . . . ?
Fe1 C5 C6 C2 60.1(2) . . . . ?
P1 C7 C8 C9 177.3(2) . . . . ?
P1 C10 C11 C12 -176.5(3) . . . . ?
P1 C13 C14 P2 46.5(3) . . . . ?
P2 C15 C16 C17 171.0(3) . . . . ?
P2 C18 C19 C20 -174.3(8) . . . . ?
P2 C18 C19A C20A 137.3(14) . . . . ?
C1 C2 C3 Fe1 121.7(3) . . . . ?
C1 C2 C3 C4 -179.1(3) . . . . ?
C1 C2 C6 Fe1 -122.0(3) . . . . ?
C1 C2 C6 C5 178.9(3) . . . . ?
C2 C3 C4 Fe1 -60.7(2) . . . . ?
C2 C3 C4 C5 0.5(3) . . . . ?
C3 C2 C6 Fe1 59.3(2) . . . . ?
C3 C2 C6 C5 0.2(3) . . . . ?
C3 C4 C5 Fe1 -61.54(19) . . . . ?
C3 C4 C5 C6 -0.4(3) . . . . ?
C4 C5 C6 Fe1 -60.0(2) . . . . ?
C4 C5 C6 C2 0.1(3) . . . . ?
C6 C2 C3 Fe1 -59.6(2) . . . . ?
C6 C2 C3 C4 -0.4(3) . . . . ?
C7 P1 C10 C11 59.6(3) . . . . ?
C7 P1 C13 C14 95.1(2) . . . . ?
C10 P1 C7 C8 71.1(3) . . . . ?
C10 P1 C13 C14 -158.3(2) . . . . ?
C13 P1 C7 C8 178.9(2) . . . . ?
C13 P1 C10 C11 -45.7(3) . . . . ?
C14 P2 C15 C16 -167.4(3) . . . . ?
C14 P2 C18 C19 70.9(5) . . . . ?
C14 P2 C18 C19A 51.5(8) . . . . ?
C15 P2 C14 C13 -174.1(3) . . . . ?
C15 P2 C18 C19 -36.5(5) . . . . ?
C15 P2 C18 C19A -56.0(9) . . . . ?
C18 P2 C14 C13 79.2(3) . . . . ?
C18 P2 C15 C16 -61.2(3) . . . . ?

loop_
_exptl_oxdiff_crystal_face_indexfrac_h
_exptl_oxdiff_crystal_face_indexfrac_k
_exptl_oxdiff_crystal_face_indexfrac_l
_exptl_oxdiff_crystal_face_x
_exptl_oxdiff_crystal_face_y
_exptl_oxdiff_crystal_face_z
0.0002 -1.0011 -1.9989 -0.0172 0.1806 -0.0356
-0.0002 1.0011 1.9989 0.0172 -0.1806 0.0356
2.0006 0.9995 -1.9984 -0.4133 -0.0396 -0.0901
-2.0006 -0.9995 1.9984 0.4133 0.0396 0.0901
-0.0002 -1.0004 1.9980 0.0416 0.0218 0.1787
0.0002 1.0004 -1.9980 -0.0416 -0.0218 -0.1787
-1.0001 0.0003 -0.9990 0.1712 0.0486 -0.0979
-1.0003 -1.0001 0.9990 0.2127 0.0704 0.0808
1.0002 -1.0012 -0.0007 -0.1737 0.0924 0.1159
-2.0005 1.0020 1.9993 0.3889 -0.1629 -0.0530
1.0002 1.0003 0.0002 -0.1980 -0.1101 -0.0272
-0.0001 -1.0006 0.9988 0.0269 0.0615 0.1251
-0.0001 0.0002 0.9992 0.0147 -0.0397 0.0536
